data_2206863
loop_
_publ_author_name
'M. Yogavel'
'D. Velmurugan'
'P. C. Srinivasan'
'H.-K. Fun'

_publ_section_title
;{<i>N</i>,<i>N</i>-Bis[3-(phenylysulfanyl)-1-(phenylsulfonyl)indol-2-ylmethyl]amino}acetaldehyde
 dimethyl acetal
;
_journal_coeditor_code BT6700
_journal_issue 10
_journal_name_full 'Acta Crystallographica Section E'
_journal_page_first o3205
_journal_page_last o3207
_journal_paper_doi 10.1107/S160053680502790X
_journal_volume 61
_journal_year 2005
_chemical_formula_iupac 'C46 H41 N3 O6 S4'
_chemical_formula_moiety 'C46 H41 N3 O6 S4'
_chemical_formula_sum 'C46 H38 N3 O6 S4'
_chemical_formula_weight 857.03
_chemical_name_systematic
;
{N,N-Bis[3-(phenylysulfanyl)-1-(phenylsulfonyl)indol-2-
ylmethyl]amino}acetaldehyde dimethyl acetal
;
_space_group_IT_number 14
_symmetry_cell_setting monoclinic
_symmetry_space_group_name_Hall '-P 2yn'
_symmetry_space_group_name_H-M 'P 1 21/n 1'
_atom_sites_solution_hydrogens geom
_atom_sites_solution_primary direct
_atom_sites_solution_secondary difmap
_audit_creation_method SHELXL-97
_cell_angle_alpha 90.00
_cell_angle_beta 91.8460(10)
_cell_angle_gamma 90.00
_cell_formula_units_Z 4
_cell_length_a 10.71460(10)
_cell_length_b 23.89390(10)
_cell_length_c 16.8782(3)
_cell_measurement_reflns_used 8042
_cell_measurement_temperature 293(2)
_cell_measurement_theta_max 28.52
_cell_measurement_theta_min 1.48
_cell_volume 4318.81(9)
_computing_cell_refinement 'SAINT (Siemens, 1996)'
_computing_data_collection 'SMART (Siemens, 1996)'
_computing_data_reduction SAINT
_computing_molecular_graphics
;
ZORTEP (Zsolnai, 1997) and PLATON (Spek, 2003)
;
_computing_publication_material 'SHELXL97 and PARST (Nardelli, 1995)'
_computing_structure_refinement 'SHELXL97 (Sheldrick, 1997)'
_computing_structure_solution 'SHELXS97 (Sheldrick, 1997)'
_diffrn_ambient_temperature 293(2)
_diffrn_measured_fraction_theta_full 0.951
_diffrn_measured_fraction_theta_max 0.951
_diffrn_measurement_device_type
;
Siemens SMART CCD area-detector
;
_diffrn_measurement_method \w
_diffrn_radiation_monochromator graphite
_diffrn_radiation_source 'fine-focus sealed tube'
_diffrn_radiation_type MoK\a
_diffrn_radiation_wavelength 0.71073
_diffrn_reflns_av_R_equivalents 0.0664
_diffrn_reflns_av_sigmaI/netI 0.0929
_diffrn_reflns_limit_h_max 12
_diffrn_reflns_limit_h_min -14
_diffrn_reflns_limit_k_max 30
_diffrn_reflns_limit_k_min -31
_diffrn_reflns_limit_l_max 22
_diffrn_reflns_limit_l_min -15
_diffrn_reflns_number 29148
_diffrn_reflns_theta_full 28.52
_diffrn_reflns_theta_max 28.52
_diffrn_reflns_theta_min 1.48
_diffrn_standards_decay_% 0
_diffrn_standards_number 0
_exptl_absorpt_coefficient_mu 0.272
_exptl_absorpt_correction_type none
_exptl_crystal_colour Colourless
_exptl_crystal_density_diffrn 1.318
_exptl_crystal_density_method 'not measured'
_exptl_crystal_description Block
_exptl_crystal_F_000 1788
_exptl_crystal_size_max 0.40
_exptl_crystal_size_mid 0.36
_exptl_crystal_size_min 0.28
_refine_diff_density_max 0.556
_refine_diff_density_min -0.448
_refine_ls_extinction_method none
_refine_ls_goodness_of_fit_ref 1.014
_refine_ls_hydrogen_treatment constr
_refine_ls_matrix_type full
_refine_ls_number_parameters 543
_refine_ls_number_reflns 10689
_refine_ls_number_restraints 4
_refine_ls_restrained_S_all 1.014
_refine_ls_R_factor_all 0.1631
_refine_ls_R_factor_gt 0.0738
_refine_ls_shift/su_max 0.000
_refine_ls_shift/su_mean 0.000
_refine_ls_structure_factor_coef Fsqd
_refine_ls_weighting_details 'calc w = 1/[\s^2^(Fo^2^)+(0.0814P)^2^+1.9503P] where P = (Fo^2^+2Fc^2^)/3'
_refine_ls_weighting_scheme calc
_refine_ls_wR_factor_gt 0.1656
_refine_ls_wR_factor_ref 0.2071
_reflns_number_gt 5223
_reflns_number_total 10689
_reflns_threshold_expression I>2\s(I)
_cod_data_source_file bt6700.cif
_cod_data_source_block I
_cod_original_sg_symbol_H-M 'P 21/n'
_cod_database_code 2206863

loop_
_symmetry_equiv_pos_as_xyz
'x, y, z'
'-x+1/2, y+1/2, -z+1/2'
'-x, -y, -z'
'x-1/2, -y-1/2, z-1/2'

loop_
_atom_site_label
_atom_site_fract_x
_atom_site_fract_y
_atom_site_fract_z
_atom_site_U_iso_or_equiv
_atom_site_adp_type
_atom_site_calc_flag
_atom_site_refinement_flags
_atom_site_occupancy
_atom_site_disorder_assembly
_atom_site_disorder_group
_atom_site_type_symbol
S1 0.03094(9) 0.12078(4) 0.13018(6) 0.0519(3) Uani d . 1 . . S
S2 -0.18950(12) 0.19653(5) 0.40502(7) 0.0763(4) Uani d . 1 . . S
O1 0.0408(3) 0.15635(12) 0.06275(16) 0.0704(8) Uani d . 1 . . O
O2 0.1399(2) 0.10436(11) 0.17259(15) 0.0606(7) Uani d . 1 . . O
N1 -0.0581(3) 0.15581(12) 0.19493(17) 0.0459(7) Uani d . 1 . . N
C2 -0.0559(3) 0.15283(14) 0.2791(2) 0.0460(8) Uani d . 1 . . C
C3 -0.1495(4) 0.18668(15) 0.3059(2) 0.0542(10) Uani d . 1 . . C
C4 -0.2142(3) 0.21075(15) 0.2391(2) 0.0518(9) Uani d . 1 . . C
C5 -0.1577(3) 0.19132(14) 0.1704(2) 0.0485(9) Uani d . 1 . . C
C6 -0.2015(4) 0.20612(16) 0.0951(3) 0.0636(11) Uani d . 1 . . C
H6 -0.1645 0.1929 0.0497 0.076 Uiso calc R 1 . . H
C7 -0.3021(4) 0.24121(18) 0.0914(3) 0.0773(14) Uani d . 1 . . C
H7 -0.3334 0.2525 0.0419 0.093 Uiso calc R 1 . . H
C8 -0.3600(4) 0.26087(19) 0.1593(4) 0.0800(14) Uani d . 1 . . C
H8 -0.4287 0.2845 0.1537 0.096 Uiso calc R 1 . . H
C9 -0.3179(4) 0.24626(17) 0.2332(3) 0.0707(12) Uani d . 1 . . C
H9 -0.3565 0.2594 0.2781 0.085 Uiso calc R 1 . . H
C10 -0.0550(3) 0.06121(16) 0.1031(2) 0.0487(9) Uani d . 1 . . C
C11 -0.1143(4) 0.05786(19) 0.0297(2) 0.0600(10) Uani d . 1 . . C
H11 -0.1152 0.0883 -0.0047 0.072 Uiso calc R 1 . . H
C12 -0.1726(4) 0.0084(2) 0.0084(3) 0.0732(13) Uani d . 1 . . C
H12 -0.2129 0.0054 -0.0411 0.088 Uiso calc R 1 . . H
C13 -0.1717(4) -0.03645(19) 0.0592(3) 0.0670(12) Uani d . 1 . . C
H13 -0.2106 -0.0697 0.0438 0.080 Uiso calc R 1 . . H
C14 -0.1146(4) -0.03243(18) 0.1315(3) 0.0693(12) Uani d . 1 . . C
H14 -0.1156 -0.0628 0.1659 0.083 Uiso calc R 1 . . H
C15 -0.0547(4) 0.01622(16) 0.1547(2) 0.0575(10) Uani d . 1 . . C
H15 -0.0147 0.0188 0.2043 0.069 Uiso calc R 1 . . H
C16 -0.1135(4) 0.25987(17) 0.4320(2) 0.0644(11) Uani d . 1 . . C
C17 -0.0037(5) 0.2780(2) 0.3980(3) 0.0780(13) Uani d . 1 . . C
H17 0.0305 0.2577 0.3570 0.094 Uiso calc R 1 . . H
C18 0.0541(6) 0.3262(3) 0.4254(3) 0.1011(18) Uani d . 1 . . C
H18 0.1279 0.3382 0.4035 0.121 Uiso calc R 1 . . H
C19 0.0020(9) 0.3562(3) 0.4853(4) 0.119(2) Uani d . 1 . . C
H19 0.0405 0.3889 0.5031 0.143 Uiso calc R 1 . . H
C20 -0.1057(8) 0.3388(3) 0.5191(4) 0.119(2) Uani d . 1 . . C
H20 -0.1382 0.3591 0.5607 0.143 Uiso calc R 1 . . H
C21 -0.1665(5) 0.2910(2) 0.4919(3) 0.0902(16) Uani d . 1 . . C
H21 -0.2415 0.2800 0.5133 0.108 Uiso calc R 1 . . H
C22 0.0393(3) 0.12299(14) 0.3287(2) 0.0489(9) Uani d . 1 . . C
H22A 0.1205 0.1299 0.3069 0.059 Uiso calc R 1 . . H
H22B 0.0401 0.1392 0.3814 0.059 Uiso calc R 1 . . H
N23 0.0229(3) 0.06191(11) 0.33627(17) 0.0468(7) Uani d . 1 . . N
C46 -0.0882(4) 0.04992(17) 0.3836(3) 0.0697(12) Uani d . 1 . . C
H46A -0.1529 0.0766 0.3685 0.084 Uiso calc R 1 . . H
H46B -0.0660 0.0565 0.4390 0.084 Uiso calc R 1 . . H
S3 0.22991(8) -0.05614(4) 0.24818(6) 0.0475(2) Uani d . 1 . . S
S4 0.35781(12) 0.13191(5) 0.41117(7) 0.0744(4) Uani d . 1 . . S
O3 0.2462(3) -0.06861(11) 0.16620(15) 0.0618(7) Uani d . 1 . . O
O4 0.1103(2) -0.06092(10) 0.28230(16) 0.0570(7) Uani d . 1 . . O
N25 0.2763(3) 0.00993(11) 0.26098(18) 0.0486(7) Uani d . 1 . . N
C26 0.2513(3) 0.04376(14) 0.3282(2) 0.0453(8) Uani d . 1 . . C
C27 0.3448(3) 0.08208(15) 0.3358(2) 0.0547(10) Uani d . 1 . . C
C28 0.4339(4) 0.07319(16) 0.2742(3) 0.0586(10) Uani d . 1 . . C
C29 0.3905(3) 0.02902(15) 0.2280(3) 0.0561(10) Uani d . 1 . . C
C30 0.4548(4) 0.00988(19) 0.1624(3) 0.0737(13) Uani d . 1 . . C
H30 0.4249 -0.0198 0.1317 0.088 Uiso calc R 1 . . H
C31 0.5658(5) 0.0372(2) 0.1452(4) 0.0967(19) Uani d . 1 . . C
H31 0.6115 0.0252 0.1024 0.116 Uiso calc R 1 . . H
C32 0.6093(5) 0.0820(2) 0.1904(4) 0.0970(18) Uani d . 1 . . C
H32 0.6832 0.0997 0.1774 0.116 Uiso calc R 1 . . H
C33 0.5451(4) 0.10017(19) 0.2537(3) 0.0807(15) Uani d . 1 . . C
H33 0.5746 0.1305 0.2833 0.097 Uiso calc R 1 . . H
C34 0.3360(3) -0.09629(14) 0.3041(2) 0.0500(9) Uani d . 1 . . C
C35 0.4387(4) -0.11872(19) 0.2684(3) 0.0762(13) Uani d . 1 . . C
H35 0.4524 -0.1114 0.2153 0.091 Uiso calc R 1 . . H
C36 0.5205(5) -0.1518(2) 0.3115(3) 0.1027(19) Uani d . 1 . . C
H36 0.5893 -0.1675 0.2878 0.123 Uiso calc R 1 . . H
C37 0.4997(6) -0.1614(2) 0.3894(4) 0.1038(19) Uani d . 1 . . C
H37 0.5550 -0.1838 0.4187 0.125 Uiso calc R 1 . . H
C38 0.3983(5) -0.1385(2) 0.4256(3) 0.0983(17) Uani d . 1 . . C
H38 0.3861 -0.1454 0.4790 0.118 Uiso calc R 1 . . H
C39 0.3158(4) -0.1057(2) 0.3833(3) 0.0742(13) Uani d . 1 . . C
H39 0.2473 -0.0901 0.4075 0.089 Uiso calc R 1 . . H
C40 0.3675(4) 0.19614(16) 0.3591(3) 0.0587(10) Uani d . 1 . . C
C41 0.3227(4) 0.20433(18) 0.2826(3) 0.0674(12) Uani d . 1 . . C
H41 0.2875 0.1747 0.2541 0.081 Uiso calc R 1 . . H
C42 0.3300(4) 0.2566(2) 0.2484(3) 0.0850(15) Uani d . 1 . . C
H42 0.2997 0.2622 0.1968 0.102 Uiso calc R 1 . . H
C43 0.3826(6) 0.3005(2) 0.2911(5) 0.100(2) Uani d . 1 . . C
H43 0.3876 0.3358 0.2681 0.120 Uiso calc R 1 . . H
C44 0.4271(6) 0.2921(2) 0.3667(4) 0.0974(18) Uani d . 1 . . C
H44 0.4627 0.3218 0.3950 0.117 Uiso calc R 1 . . H
C45 0.4197(4) 0.24078(18) 0.4010(3) 0.0769(13) Uani d . 1 . . C
H45 0.4499 0.2356 0.4527 0.092 Uiso calc R 1 . . H
C24 0.1356(3) 0.03938(15) 0.3768(2) 0.0506(9) Uani d . 1 . . C
H24A 0.1215 0.0004 0.3896 0.061 Uiso calc R 1 . . H
H24B 0.1499 0.0594 0.4262 0.061 Uiso calc R 1 . . H
C47 -0.1432(4) -0.0087(2) 0.3762(3) 0.0951(18) Uani d D 1 . . C
H47 -0.1674 -0.0212 0.3226 0.114 Uiso calc R 1 A 1 H
C49 -0.3618(5) 0.0004(4) 0.4082(5) 0.165(3) Uani d D 1 . . C
O6A -0.2349(5) -0.0104(3) 0.4316(3) 0.097(3) Uani d PD 0.561(11) B 1 O
O6B -0.2672(5) -0.0177(3) 0.3562(5) 0.107(5) Uani d PD 0.439(11) B 2 O
O5 -0.0696(4) -0.04492(13) 0.42085(19) 0.0891(10) Uani d . 1 . . O
C48 -0.0968(6) -0.1033(2) 0.4066(4) 0.108(2) Uani d . 1 . . C
H48A -0.1754 -0.1126 0.4290 0.163 Uiso calc R 1 . . H
H48B -0.0320 -0.1259 0.4308 0.163 Uiso calc R 1 . . H
H48C -0.1011 -0.1102 0.3506 0.163 Uiso calc R 1 . . H

loop_
_atom_site_aniso_label
_atom_site_aniso_U_11
_atom_site_aniso_U_22
_atom_site_aniso_U_33
_atom_site_aniso_U_12
_atom_site_aniso_U_13
_atom_site_aniso_U_23
S1 0.0467(5) 0.0590(6) 0.0506(6) 0.0006(4) 0.0100(4) 0.0039(5)
S2 0.0897(9) 0.0701(8) 0.0712(8) 0.0003(6) 0.0356(7) -0.0031(6)
O1 0.0751(19) 0.080(2) 0.0567(17) -0.0003(16) 0.0165(14) 0.0183(15)
O2 0.0406(14) 0.0768(19) 0.0645(18) 0.0034(13) 0.0034(12) -0.0032(14)
N1 0.0463(17) 0.0418(16) 0.0500(18) 0.0022(13) 0.0061(14) 0.0009(13)
C2 0.046(2) 0.042(2) 0.050(2) -0.0057(16) 0.0077(17) 0.0054(16)
C3 0.052(2) 0.046(2) 0.065(3) 0.0001(18) 0.0121(19) -0.0013(19)
C4 0.044(2) 0.040(2) 0.072(3) -0.0030(16) 0.0092(19) 0.0033(18)
C5 0.043(2) 0.0379(19) 0.065(3) -0.0057(16) 0.0023(18) 0.0049(17)
C6 0.074(3) 0.046(2) 0.070(3) -0.001(2) -0.005(2) 0.007(2)
C7 0.074(3) 0.056(3) 0.100(4) 0.002(2) -0.024(3) 0.018(3)
C8 0.062(3) 0.055(3) 0.122(5) 0.010(2) -0.005(3) 0.019(3)
C9 0.057(3) 0.050(2) 0.106(4) 0.008(2) 0.018(3) 0.004(2)
C10 0.043(2) 0.057(2) 0.046(2) 0.0081(17) 0.0050(16) -0.0071(18)
C11 0.055(2) 0.073(3) 0.052(2) 0.014(2) 0.0032(19) -0.001(2)
C12 0.062(3) 0.100(4) 0.057(3) 0.011(3) -0.007(2) -0.019(3)
C13 0.064(3) 0.066(3) 0.070(3) 0.000(2) 0.002(2) -0.018(2)
C14 0.078(3) 0.055(3) 0.074(3) 0.000(2) -0.010(2) -0.002(2)
C15 0.064(3) 0.055(2) 0.053(2) 0.0082(19) -0.005(2) -0.0053(19)
C16 0.075(3) 0.062(3) 0.056(3) 0.018(2) 0.006(2) 0.001(2)
C17 0.100(4) 0.072(3) 0.062(3) -0.001(3) 0.002(3) 0.000(2)
C18 0.130(5) 0.092(4) 0.080(4) -0.020(4) -0.020(4) 0.007(3)
C19 0.195(8) 0.070(4) 0.090(5) -0.001(5) -0.037(5) -0.006(3)
C20 0.179(7) 0.093(5) 0.083(4) 0.044(5) -0.011(5) -0.030(4)
C21 0.109(4) 0.087(4) 0.076(3) 0.024(3) 0.014(3) -0.019(3)
C22 0.053(2) 0.043(2) 0.052(2) -0.0039(16) 0.0031(17) 0.0005(16)
N23 0.0475(17) 0.0408(17) 0.0525(18) -0.0019(13) 0.0087(14) 0.0072(13)
C46 0.067(3) 0.062(3) 0.082(3) -0.002(2) 0.025(2) 0.012(2)
S3 0.0482(5) 0.0395(5) 0.0545(6) 0.0017(4) -0.0036(4) 0.0030(4)
S4 0.0992(9) 0.0587(7) 0.0638(7) -0.0232(6) -0.0233(6) 0.0077(5)
O3 0.0782(19) 0.0551(16) 0.0513(16) 0.0067(14) -0.0087(13) -0.0023(12)
O4 0.0484(15) 0.0489(15) 0.0736(18) -0.0038(12) 0.0013(13) 0.0014(13)
N25 0.0479(17) 0.0388(16) 0.059(2) -0.0038(13) 0.0065(15) 0.0052(14)
C26 0.049(2) 0.0400(19) 0.047(2) 0.0003(16) -0.0046(17) 0.0068(16)
C27 0.055(2) 0.043(2) 0.065(3) -0.0056(18) -0.012(2) 0.0095(18)
C28 0.048(2) 0.045(2) 0.082(3) -0.0039(17) -0.004(2) 0.017(2)
C29 0.048(2) 0.043(2) 0.078(3) 0.0060(17) 0.009(2) 0.0157(19)
C30 0.071(3) 0.057(3) 0.094(4) 0.012(2) 0.022(3) 0.013(2)
C31 0.078(3) 0.076(4) 0.140(5) 0.015(3) 0.058(3) 0.030(3)
C32 0.061(3) 0.076(4) 0.156(6) -0.002(3) 0.037(3) 0.032(4)
C33 0.050(3) 0.062(3) 0.130(5) -0.006(2) 0.002(3) 0.024(3)
C34 0.055(2) 0.0387(19) 0.056(2) 0.0033(17) -0.0037(18) 0.0039(17)
C35 0.091(3) 0.080(3) 0.057(3) 0.037(3) -0.004(2) 0.001(2)
C36 0.105(4) 0.114(4) 0.088(4) 0.064(4) -0.006(3) 0.002(3)
C37 0.110(4) 0.113(5) 0.086(4) 0.053(4) -0.017(3) 0.023(3)
C38 0.108(4) 0.122(5) 0.065(3) 0.026(4) -0.006(3) 0.034(3)
C39 0.068(3) 0.087(3) 0.067(3) 0.015(2) 0.005(2) 0.022(2)
C40 0.058(2) 0.049(2) 0.068(3) -0.0013(18) 0.000(2) 0.003(2)
C41 0.057(2) 0.058(3) 0.087(3) -0.004(2) -0.002(2) 0.016(2)
C42 0.071(3) 0.082(4) 0.102(4) 0.018(3) 0.008(3) 0.036(3)
C43 0.107(4) 0.041(3) 0.155(6) 0.020(3) 0.051(4) 0.017(3)
C44 0.126(5) 0.045(3) 0.123(5) 0.002(3) 0.036(4) -0.018(3)
C45 0.094(3) 0.053(3) 0.084(3) -0.004(2) 0.013(3) -0.013(2)
C24 0.064(2) 0.039(2) 0.049(2) -0.0059(17) -0.0015(18) 0.0044(16)
C47 0.064(3) 0.082(4) 0.141(5) -0.023(3) 0.013(3) 0.045(3)
C49 0.105(6) 0.175(8) 0.216(9) 0.013(5) 0.028(6) 0.047(7)
O6A 0.077(5) 0.139(6) 0.076(5) -0.038(4) 0.004(3) 0.039(4)
O6B 0.087(7) 0.094(6) 0.138(10) -0.027(5) -0.023(6) 0.038(6)
O5 0.132(3) 0.059(2) 0.077(2) -0.0175(19) 0.016(2) -0.0035(16)
C48 0.145(5) 0.057(3) 0.126(5) -0.031(3) 0.038(4) -0.011(3)

loop_
_atom_type_symbol
_atom_type_description
_atom_type_scat_dispersion_real
_atom_type_scat_dispersion_imag
_atom_type_scat_source
C C 0.0033 0.0016 'International Tables Vol C Tables 4.2.6.8 and 6.1.1.4'
H H 0.0000 0.0000 'International Tables Vol C Tables 4.2.6.8 and 6.1.1.4'
N N 0.0061 0.0033 'International Tables Vol C Tables 4.2.6.8 and 6.1.1.4'
O O 0.0106 0.0060 'International Tables Vol C Tables 4.2.6.8 and 6.1.1.4'
S S 0.1246 0.1234 'International Tables Vol C Tables 4.2.6.8 and 6.1.1.4'

loop_
_geom_angle_atom_site_label_1
_geom_angle_atom_site_label_2
_geom_angle_atom_site_label_3
_geom_angle
O2 S1 O1 119.39(17)
O2 S1 N1 106.56(15)
O1 S1 N1 106.12(16)
O2 S1 C10 109.14(17)
O1 S1 C10 109.16(18)
N1 S1 C10 105.56(15)
C3 S2 C16 103.58(19)
C5 N1 C2 108.1(3)
C5 N1 S1 122.8(2)
C2 N1 S1 128.9(2)
C3 C2 N1 108.1(3)
C3 C2 C22 126.3(3)
N1 C2 C22 125.3(3)
C2 C3 C4 108.6(3)
C2 C3 S2 126.5(3)
C4 C3 S2 124.9(3)
C9 C4 C5 120.2(4)
C9 C4 C3 131.8(4)
C5 C4 C3 108.0(3)
C6 C5 C4 122.0(4)
C6 C5 N1 130.7(4)
C4 C5 N1 107.2(3)
C7 C6 C5 116.3(4)
C7 C6 H6 121.9
C5 C6 H6 121.9
C6 C7 C8 122.5(4)
C6 C7 H7 118.8
C8 C7 H7 118.8
C9 C8 C7 121.5(4)
C9 C8 H8 119.3
C7 C8 H8 119.3
C8 C9 C4 117.5(4)
C8 C9 H9 121.3
C4 C9 H9 121.3
C11 C10 C15 120.9(4)
C11 C10 S1 120.5(3)
C15 C10 S1 118.5(3)
C10 C11 C12 118.5(4)
C10 C11 H11 120.8
C12 C11 H11 120.8
C13 C12 C11 120.8(4)
C13 C12 H12 119.6
C11 C12 H12 119.6
C14 C13 C12 120.2(4)
C14 C13 H13 119.9
C12 C13 H13 119.9
C13 C14 C15 120.7(4)
C13 C14 H14 119.7
C15 C14 H14 119.7
C14 C15 C10 119.0(4)
C14 C15 H15 120.5
C10 C15 H15 120.5
C21 C16 C17 120.2(5)
C21 C16 S2 116.6(4)
C17 C16 S2 123.2(3)
C18 C17 C16 119.8(5)
C18 C17 H17 120.1
C16 C17 H17 120.1
C19 C18 C17 119.6(6)
C19 C18 H18 120.2
C17 C18 H18 120.2
C18 C19 C20 121.1(6)
C18 C19 H19 119.5
C20 C19 H19 119.5
C19 C20 C21 120.4(6)
C19 C20 H20 119.8
C21 C20 H20 119.8
C20 C21 C16 118.9(6)
C20 C21 H21 120.6
C16 C21 H21 120.6
N23 C22 C2 116.3(3)
N23 C22 H22A 108.2
C2 C22 H22A 108.2
N23 C22 H22B 108.2
C2 C22 H22B 108.2
H22A C22 H22B 107.4
C24 N23 C22 107.7(3)
C24 N23 C46 109.9(3)
C22 N23 C46 109.7(3)
N23 C46 C47 116.7(3)
N23 C46 H46A 108.1
C47 C46 H46A 108.1
N23 C46 H46B 108.1
C47 C46 H46B 108.1
H46A C46 H46B 107.3
O4 S3 O3 120.82(17)
O4 S3 N25 106.94(15)
O3 S3 N25 106.10(16)
O4 S3 C34 108.42(17)
O3 S3 C34 108.16(17)
N25 S3 C34 105.36(16)
C27 S4 C40 103.55(19)
C26 N25 C29 108.2(3)
C26 N25 S3 125.3(2)
C29 N25 S3 120.3(2)
C27 C26 N25 107.5(3)
C27 C26 C24 127.5(3)
N25 C26 C24 124.8(3)
C26 C27 C28 109.5(3)
C26 C27 S4 124.8(3)
C28 C27 S4 125.7(3)
C29 C28 C33 118.8(4)
C29 C28 C27 107.4(3)
C33 C28 C27 133.8(4)
C28 C29 C30 122.0(4)
C28 C29 N25 107.4(3)
C30 C29 N25 130.6(4)
C31 C30 C29 117.2(5)
C31 C30 H30 121.4
C29 C30 H30 121.4
C32 C31 C30 121.3(5)
C32 C31 H31 119.3
C30 C31 H31 119.3
C33 C32 C31 120.6(4)
C33 C32 H32 119.7
C31 C32 H32 119.7
C32 C33 C28 120.0(5)
C32 C33 H33 120.0
C28 C33 H33 120.0
C35 C34 C39 120.8(4)
C35 C34 S3 119.5(3)
C39 C34 S3 119.7(3)
C36 C35 C34 119.8(4)
C36 C35 H35 120.1
C34 C35 H35 120.1
C37 C36 C35 119.2(5)
C37 C36 H36 120.4
C35 C36 H36 120.4
C36 C37 C38 121.2(5)
C36 C37 H37 119.4
C38 C37 H37 119.4
C39 C38 C37 120.2(5)
C39 C38 H38 119.9
C37 C38 H38 119.9
C38 C39 C34 118.7(4)
C38 C39 H39 120.6
C34 C39 H39 120.6
C41 C40 C45 119.4(4)
C41 C40 S4 124.3(3)
C45 C40 S4 116.3(3)
C42 C41 C40 119.9(5)
C42 C41 H41 120.1
C40 C41 H41 120.1
C41 C42 C43 119.8(5)
C41 C42 H42 120.1
C43 C42 H42 120.1
C44 C43 C42 120.1(5)
C44 C43 H43 120.0
C42 C43 H43 120.0
C45 C44 C43 120.5(5)
C45 C44 H44 119.8
C43 C44 H44 119.8
C44 C45 C40 120.3(5)
C44 C45 H45 119.8
C40 C45 H45 119.8
N23 C24 C26 113.4(3)
N23 C24 H24A 108.9
C26 C24 H24A 108.9
N23 C24 H24B 108.9
C26 C24 H24B 108.9
H24A C24 H24B 107.7
O5 C47 O6B 124.5(5)
O5 C47 O6A 91.1(4)
O6B C47 O6A 57.2(4)
O5 C47 C46 108.6(4)
O6B C47 C46 122.1(5)
O6A C47 C46 104.7(4)
O5 C47 H47 116.4
O6B C47 H47 60.1
O6A C47 H47 116.4
C46 C47 H47 116.4
O6A C49 O6B 55.0(4)
C47 O6A C49 120.0(4)
C47 O6B C49 120.0(4)
C47 O5 C48 114.0(4)
O5 C48 H48A 109.5
O5 C48 H48B 109.5
H48A C48 H48B 109.5
O5 C48 H48C 109.5
H48A C48 H48C 109.5
H48B C48 H48C 109.5

loop_
_geom_bond_atom_site_label_1
_geom_bond_atom_site_label_2
_geom_bond_distance
_geom_bond_publ_flag
S1 O2 1.406(3) y
S1 O1 1.427(3) y
S1 N1 1.695(3) ?
S1 C10 1.748(4) ?
S2 C3 1.757(4) ?
S2 C16 1.771(5) ?
N1 C5 1.415(4) y
N1 C2 1.421(4) y
C2 C3 1.376(5) ?
C2 C22 1.482(5) ?
C3 C4 1.425(5) ?
C4 C9 1.399(5) ?
C4 C5 1.405(5) ?
C5 C6 1.386(5) ?
C6 C7 1.365(6) ?
C6 H6 0.9300 ?
C7 C8 1.403(7) ?
C7 H7 0.9300 ?
C8 C9 1.357(6) ?
C8 H8 0.9300 ?
C9 H9 0.9300 ?
C10 C11 1.376(5) ?
C10 C15 1.384(5) ?
C11 C12 1.379(6) ?
C11 H11 0.9300 ?
C12 C13 1.372(6) ?
C12 H12 0.9300 ?
C13 C14 1.351(6) ?
C13 H13 0.9300 ?
C14 C15 1.379(5) ?
C14 H14 0.9300 ?
C15 H15 0.9300 ?
C16 C21 1.392(6) ?
C16 C17 1.394(6) ?
C17 C18 1.380(7) ?
C17 H17 0.9300 ?
C18 C19 1.371(8) ?
C18 H18 0.9300 ?
C19 C20 1.369(9) ?
C19 H19 0.9300 ?
C20 C21 1.384(8) ?
C20 H20 0.9300 ?
C21 H21 0.9300 ?
C22 N23 1.476(4) ?
C22 H22A 0.9700 ?
C22 H22B 0.9700 ?
N23 C24 1.471(4) ?
N23 C46 1.483(5) ?
C46 C47 1.524(6) ?
C46 H46A 0.9700 ?
C46 H46B 0.9700 ?
S3 O4 1.426(3) y
S3 O3 1.432(3) y
S3 N25 1.667(3) ?
S3 C34 1.742(4) ?
S4 C27 1.744(4) ?
S4 C40 1.773(4) ?
N25 C26 1.425(4) y
N25 C29 1.435(4) y
C26 C27 1.360(5) ?
C26 C24 1.511(5) ?
C27 C28 1.450(5) ?
C28 C29 1.384(6) ?
C28 C33 1.408(5) ?
C29 C30 1.400(6) ?
C30 C31 1.396(6) ?
C30 H30 0.9300 ?
C31 C32 1.385(8) ?
C31 H31 0.9300 ?
C32 C33 1.361(7) ?
C32 H32 0.9300 ?
C33 H33 0.9300 ?
C34 C35 1.380(5) ?
C34 C39 1.380(5) ?
C35 C36 1.372(6) ?
C35 H35 0.9300 ?
C36 C37 1.359(7) ?
C36 H36 0.9300 ?
C37 C38 1.377(7) ?
C37 H37 0.9300 ?
C38 C39 1.365(6) ?
C38 H38 0.9300 ?
C39 H39 0.9300 ?
C40 C41 1.377(6) ?
C40 C45 1.387(6) ?
C41 C42 1.378(6) ?
C41 H41 0.9300 ?
C42 C43 1.383(8) ?
C42 H42 0.9300 ?
C43 C44 1.362(8) ?
C43 H43 0.9300 ?
C44 C45 1.360(7) ?
C44 H44 0.9300 ?
C45 H45 0.9300 ?
C24 H24A 0.9700 ?
C24 H24B 0.9700 ?
C47 O5 1.378(6) ?
C47 O6B 1.3779(10) ?
C47 O6A 1.3784(10) ?
C47 H47 0.9800 ?
C49 O6A 1.4277(10) ?
C49 O6B 1.4292(10) ?
O5 C48 1.443(5) ?
C48 H48A 0.9600 ?
C48 H48B 0.9600 ?
C48 H48C 0.9600 ?

loop_
_geom_hbond_atom_site_label_D
_geom_hbond_atom_site_label_H
_geom_hbond_atom_site_label_A
_geom_hbond_site_symmetry_A
_geom_hbond_distance_DH
_geom_hbond_distance_HA
_geom_hbond_distance_DA
_geom_hbond_angle_DHA
C6 H6 O1 . 0.93 2.37 2.923(5) 118
C11 H11 O1 . 0.93 2.57 2.924(5) 103
C15 H15 N23 . 0.93 2.48 3.334(4) 153
C22 H22A O2 . 0.97 2.36 2.913(4) 115
C22 H22B S2 . 0.97 2.85 3.311(4) 110
C24 H24A O4 . 0.97 2.33 2.887(4) 116
C24 H24A O5 . 0.97 2.39 3.090(5) 129
C24 H24B S4 . 0.97 2.84 3.287(4) 109
C30 H30 O3 . 0.93 2.33 2.920(5) 121
C35 H35 O3 . 0.93 2.55 2.904(5) 103
C32 H32 CgA 1_655 0.93 2.95 3.728(5) 143
C32 H32 CgB 1_655 0.93 3.09 3.752(5) 129
C31 H31 CgC 1_655 0.93 2.99 3.680(6) 132
C7 H7 CgD 4_454 0.93 3.09 3.661(5) 122
C9 H9 CgH 1_455 0.93 3.02 3.682(5) 130

loop_
_geom_torsion_atom_site_label_1
_geom_torsion_atom_site_label_2
_geom_torsion_atom_site_label_3
_geom_torsion_atom_site_label_4
_geom_torsion
O2 S1 N1 C5 162.5(3)
O1 S1 N1 C5 34.3(3)
C10 S1 N1 C5 -81.5(3)
O2 S1 N1 C2 -22.6(3)
O1 S1 N1 C2 -150.9(3)
C10 S1 N1 C2 93.3(3)
C5 N1 C2 C3 -1.5(4)
S1 N1 C2 C3 -176.9(3)
C5 N1 C2 C22 -175.7(3)
S1 N1 C2 C22 8.8(5)
N1 C2 C3 C4 1.2(4)
C22 C2 C3 C4 175.4(3)
N1 C2 C3 S2 178.2(3)
C22 C2 C3 S2 -7.6(6)
C16 S2 C3 C2 98.3(4)
C16 S2 C3 C4 -85.1(4)
C2 C3 C4 C9 177.7(4)
S2 C3 C4 C9 0.5(6)
C2 C3 C4 C5 -0.4(4)
S2 C3 C4 C5 -177.6(3)
C9 C4 C5 C6 -0.1(5)
C3 C4 C5 C6 178.3(3)
C9 C4 C5 N1 -178.8(3)
C3 C4 C5 N1 -0.5(4)
C2 N1 C5 C6 -177.4(4)
S1 N1 C5 C6 -1.6(5)
C2 N1 C5 C4 1.2(4)
S1 N1 C5 C4 177.0(2)
C4 C5 C6 C7 0.7(6)
N1 C5 C6 C7 179.1(4)
C5 C6 C7 C8 -0.9(6)
C6 C7 C8 C9 0.6(7)
C7 C8 C9 C4 0.1(6)
C5 C4 C9 C8 -0.3(6)
C3 C4 C9 C8 -178.2(4)
O2 S1 C10 C11 -140.5(3)
O1 S1 C10 C11 -8.4(3)
N1 S1 C10 C11 105.3(3)
O2 S1 C10 C15 35.1(3)
O1 S1 C10 C15 167.2(3)
N1 S1 C10 C15 -79.1(3)
C15 C10 C11 C12 -0.7(5)
S1 C10 C11 C12 174.8(3)
C10 C11 C12 C13 0.2(6)
C11 C12 C13 C14 0.7(7)
C12 C13 C14 C15 -1.1(7)
C13 C14 C15 C10 0.6(6)
C11 C10 C15 C14 0.3(6)
S1 C10 C15 C14 -175.3(3)
C3 S2 C16 C21 153.3(4)
C3 S2 C16 C17 -28.7(4)
C21 C16 C17 C18 1.7(7)
S2 C16 C17 C18 -176.2(4)
C16 C17 C18 C19 -0.8(8)
C17 C18 C19 C20 0.9(9)
C18 C19 C20 C21 -1.9(10)
C19 C20 C21 C16 2.7(9)
C17 C16 C21 C20 -2.6(7)
S2 C16 C21 C20 175.4(4)
C3 C2 C22 N23 106.1(4)
N1 C2 C22 N23 -80.7(4)
C2 C22 N23 C24 171.4(3)
C2 C22 N23 C46 -69.0(4)
C24 N23 C46 C47 -80.3(5)
C22 N23 C46 C47 161.5(4)
O4 S3 N25 C26 35.2(3)
O3 S3 N25 C26 165.4(3)
C34 S3 N25 C26 -80.0(3)
O4 S3 N25 C29 -175.8(3)
O3 S3 N25 C29 -45.6(3)
C34 S3 N25 C29 69.0(3)
C29 N25 C26 C27 0.5(4)
S3 N25 C26 C27 152.7(3)
C29 N25 C26 C24 176.3(3)
S3 N25 C26 C24 -31.6(5)
N25 C26 C27 C28 -1.0(4)
C24 C26 C27 C28 -176.6(3)
N25 C26 C27 S4 -178.3(3)
C24 C26 C27 S4 6.1(5)
C40 S4 C27 C26 -124.9(3)
C40 S4 C27 C28 58.2(4)
C26 C27 C28 C29 1.1(4)
S4 C27 C28 C29 178.4(3)
C26 C27 C28 C33 179.2(4)
S4 C27 C28 C33 -3.6(6)
C33 C28 C29 C30 1.1(6)
C27 C28 C29 C30 179.5(4)
C33 C28 C29 N25 -179.2(3)
C27 C28 C29 N25 -0.8(4)
C26 N25 C29 C28 0.2(4)
S3 N25 C29 C28 -153.6(3)
C26 N25 C29 C30 179.9(4)
S3 N25 C29 C30 26.2(5)
C28 C29 C30 C31 0.1(6)
N25 C29 C30 C31 -179.6(4)
C29 C30 C31 C32 -0.9(7)
C30 C31 C32 C33 0.6(8)
C31 C32 C33 C28 0.6(8)
C29 C28 C33 C32 -1.4(6)
C27 C28 C33 C32 -179.3(4)
O4 S3 C34 C35 152.0(3)
O3 S3 C34 C35 19.4(4)
N25 S3 C34 C35 -93.8(4)
O4 S3 C34 C39 -27.4(4)
O3 S3 C34 C39 -160.1(3)
N25 S3 C34 C39 86.8(3)
C39 C34 C35 C36 1.4(7)
S3 C34 C35 C36 -178.0(4)
C34 C35 C36 C37 -0.9(9)
C35 C36 C37 C38 0.0(10)
C36 C37 C38 C39 0.4(10)
C37 C38 C39 C34 0.1(8)
C35 C34 C39 C38 -1.1(7)
S3 C34 C39 C38 178.3(4)
C27 S4 C40 C41 23.7(4)
C27 S4 C40 C45 -159.0(3)
C45 C40 C41 C42 0.0(6)
S4 C40 C41 C42 177.3(3)
C40 C41 C42 C43 0.1(7)
C41 C42 C43 C44 0.0(8)
C42 C43 C44 C45 -0.3(8)
C43 C44 C45 C40 0.4(8)
C41 C40 C45 C44 -0.3(7)
S4 C40 C45 C44 -177.7(4)
C22 N23 C24 C26 -67.2(4)
C46 N23 C24 C26 173.3(3)
C27 C26 C24 N23 101.6(4)
N25 C26 C24 N23 -73.2(4)
N23 C46 C47 O5 77.5(5)
N23 C46 C47 O6B -126.0(5)
N23 C46 C47 O6A 173.8(4)
O5 C47 O6A C49 -154.1(7)
O6B C47 O6A C49 -22.7(6)
C46 C47 O6A C49 96.3(7)
O6B C49 O6A C47 22.4(6)
O5 C47 O6B C49 88.1(9)
O6A C47 O6B C49 22.7(6)
C46 C47 O6B C49 -64.6(9)
O6A C49 O6B C47 -22.4(6)
O6B C47 O5 C48 35.9(7)
O6A C47 O5 C48 85.8(5)
C46 C47 O5 C48 -168.3(4)
